data_7106376
loop_
_publ_author_name
'Huai-Long Teng'
'He Huang'
'Hai-Yan Tao'
'Chun-Jiang Wang'

_publ_section_title
;
 Morita-Baylis-Hillman adducts as effective dipolarophiles in
 Copper(I)-catalyzed 1,3-dipolar cycloaddition with azomethine ylides:
 asymmetric construction of pyrrolidine derivatives containing quaternary
 stereogenic center
;
_journal_name_full Chem.Commun.
_journal_page_first 5494
_journal_paper_doi 10.1039/c1cc11138h
_journal_volume 47
_journal_year 2011
_chemical_absolute_configuration 7R,8S,10R
_chemical_formula_sum 'C32 H32 Cl N O7'
_chemical_formula_weight 578.04
_chemical_name_systematic
;
?
;
_space_group_IT_number 18
_symmetry_cell_setting orthorhombic
_symmetry_space_group_name_Hall 'P 2 2ab'
_symmetry_space_group_name_H-M 'P 21 21 2'
_atom_sites_solution_hydrogens geom
_atom_sites_solution_primary direct
_atom_sites_solution_secondary difmap
_audit_creation_method SHELXL-97
_cell_angle_alpha 90.00
_cell_angle_beta 90.00
_cell_angle_gamma 90.00
_cell_formula_units_Z 4
_cell_length_a 19.401(3)
_cell_length_b 24.000(3)
_cell_length_c 6.6143(9)
_cell_measurement_reflns_used 5228
_cell_measurement_temperature 293(2)
_cell_measurement_theta_max 21.61
_cell_measurement_theta_min 2.26
_cell_volume 3079.8(7)
_computing_cell_refinement 'Bruker SMART'
_computing_data_collection 'Bruker SMART'
_computing_data_reduction 'Bruker SAINT'
_computing_molecular_graphics 'Bruker SHELXTL'
_computing_publication_material 'Bruker SHELXTL'
_computing_structure_refinement 'SHELXL-97 (Sheldrick, 1997)'
_computing_structure_solution 'SHELXS-97 (Sheldrick, 1990)'
_diffrn_ambient_temperature 293(2)
_diffrn_measured_fraction_theta_full 0.996
_diffrn_measured_fraction_theta_max 0.996
_diffrn_measurement_device_type 'CCD area detector'
_diffrn_measurement_method 'phi and omega scans'
_diffrn_radiation_monochromator graphite
_diffrn_radiation_source 'fine-focus sealed tube'
_diffrn_radiation_type MoK\a
_diffrn_radiation_wavelength 0.71073
_diffrn_reflns_av_R_equivalents 0.0226
_diffrn_reflns_av_sigmaI/netI 0.0283
_diffrn_reflns_limit_h_max 22
_diffrn_reflns_limit_h_min -24
_diffrn_reflns_limit_k_max 29
_diffrn_reflns_limit_k_min -28
_diffrn_reflns_limit_l_max 8
_diffrn_reflns_limit_l_min -6
_diffrn_reflns_number 17928
_diffrn_reflns_theta_full 26.50
_diffrn_reflns_theta_max 26.50
_diffrn_reflns_theta_min 2.00
_exptl_absorpt_coefficient_mu 0.171
_exptl_absorpt_correction_T_max 0.9538
_exptl_absorpt_correction_T_min 0.9474
_exptl_absorpt_correction_type multi-scan
_exptl_absorpt_process_details SADABS
_exptl_crystal_density_diffrn 1.247
_exptl_crystal_density_meas 0
_exptl_crystal_density_method 'not measured'
_exptl_crystal_description block
_exptl_crystal_F_000 1216
_exptl_crystal_size_max 0.32
_exptl_crystal_size_mid 0.29
_exptl_crystal_size_min 0.28
_refine_diff_density_max 0.201
_refine_diff_density_min -0.194
_refine_diff_density_rms 0.026
_refine_ls_abs_structure_details 'Flack H D (1983), Acta Cryst. A39, 876-881'
_refine_ls_abs_structure_Flack 0.03(8)
_refine_ls_extinction_coef 0.0049(3)
_refine_ls_extinction_expression Fc^*^=kFc[1+0.001xFc^2^\l^3^/sin(2\q)]^-1/4^
_refine_ls_extinction_method SHELXL
_refine_ls_goodness_of_fit_ref 0.980
_refine_ls_hydrogen_treatment constr
_refine_ls_matrix_type full
_refine_ls_number_parameters 375
_refine_ls_number_reflns 6359
_refine_ls_number_restraints 0
_refine_ls_restrained_S_all 0.980
_refine_ls_R_factor_all 0.0610
_refine_ls_R_factor_gt 0.0412
_refine_ls_shift/su_max 0.006
_refine_ls_shift/su_mean 0.000
_refine_ls_structure_factor_coef Fsqd
_refine_ls_weighting_details 'calc w=1/[\s^2^(Fo^2^)+(0.0231P)^2^+0.7880P] where P=(Fo^2^+2Fc^2^)/3'
_refine_ls_weighting_scheme calc
_refine_ls_wR_factor_gt 0.0764
_refine_ls_wR_factor_ref 0.0844
_reflns_number_gt 4817
_reflns_number_total 6359
_reflns_threshold_expression >2sigma(I)
_cod_data_source_file c1cc11138h.txt
_cod_data_source_block 9
_cod_original_sg_symbol_H-M P2(1)2(1)2
_cod_database_code 7106376

loop_
_symmetry_equiv_pos_as_xyz
'x, y, z'
'-x, -y, z'
'-x+1/2, y+1/2, -z'
'x+1/2, -y+1/2, -z'

loop_
_atom_site_label
_atom_site_type_symbol
_atom_site_fract_x
_atom_site_fract_y
_atom_site_fract_z
_atom_site_U_iso_or_equiv
_atom_site_adp_type
_atom_site_occupancy
_atom_site_symmetry_multiplicity
_atom_site_calc_flag
_atom_site_refinement_flags
_atom_site_disorder_assembly
_atom_site_disorder_group
C1 C 1.07478(14) 0.64911(11) 0.6625(5) 0.0808(8) Uani 1 1 d . . .
C2 C 1.01317(13) 0.65238(11) 0.7594(4) 0.0785(8) Uani 1 1 d . . .
H2 H 1.0096 0.6420 0.8944 0.094 Uiso 1 1 calc R . .
C3 C 0.95609(12) 0.67120(10) 0.6566(4) 0.0638(6) Uani 1 1 d . . .
H3 H 0.9141 0.6738 0.7236 0.077 Uiso 1 1 calc R . .
C4 C 0.96016(10) 0.68616(8) 0.4561(3) 0.0476(5) Uani 1 1 d . . .
C5 C 1.02327(11) 0.68110(9) 0.3598(4) 0.0662(6) Uani 1 1 d . . .
H5 H 1.0269 0.6901 0.2235 0.079 Uiso 1 1 calc R . .
C6 C 1.08095(12) 0.66280(10) 0.4632(6) 0.0808(8) Uani 1 1 d . . .
H6 H 1.1233 0.6599 0.3980 0.097 Uiso 1 1 calc R . .
C7 C 0.89882(9) 0.70739(7) 0.3376(3) 0.0442(4) Uani 1 1 d . . .
H7 H 0.9039 0.6960 0.1961 0.053 Uiso 1 1 calc R . .
C8 C 0.88823(9) 0.77222(7) 0.3459(3) 0.0426(4) Uani 1 1 d . . .
C9 C 0.83852(10) 0.77995(7) 0.5214(3) 0.0452(5) Uani 1 1 d . . .
H9A H 0.8142 0.8151 0.5103 0.054 Uiso 1 1 calc R . .
H9B H 0.8628 0.7789 0.6496 0.054 Uiso 1 1 calc R . .
C10 C 0.78865(9) 0.73092(7) 0.5030(3) 0.0435(5) Uani 1 1 d . . .
H10 H 0.7506 0.7404 0.4118 0.052 Uiso 1 1 calc R . .
C11 C 0.76122(10) 0.71512(8) 0.7086(3) 0.0472(5) Uani 1 1 d . . .
C12 C 0.66563(12) 0.72418(12) 0.9262(4) 0.0792(7) Uani 1 1 d . . .
H12A H 0.6783 0.6880 0.9759 0.119 Uiso 1 1 calc R . .
H12B H 0.6164 0.7263 0.9130 0.119 Uiso 1 1 calc R . .
H12C H 0.6811 0.7522 1.0193 0.119 Uiso 1 1 calc R . .
C13 C 0.80511(11) 0.63575(8) 0.3969(3) 0.0508(5) Uani 1 1 d . . .
C14 C 0.84780(11) 0.58923(8) 0.3134(4) 0.0524(5) Uani 1 1 d . . .
C15 C 0.85880(15) 0.54440(10) 0.4392(5) 0.0840(8) Uani 1 1 d . . .
H15 H 0.8439 0.5455 0.5727 0.101 Uiso 1 1 calc R . .
C16 C 0.89198(19) 0.49798(12) 0.3661(7) 0.1161(13) Uani 1 1 d . . .
H16 H 0.9003 0.4680 0.4519 0.139 Uiso 1 1 calc R . .
C17 C 0.91269(18) 0.49525(13) 0.1704(8) 0.1154(13) Uani 1 1 d . . .
H17 H 0.9345 0.4634 0.1222 0.138 Uiso 1 1 calc R . .
C18 C 0.90131(16) 0.53950(12) 0.0441(6) 0.0961(10) Uani 1 1 d . . .
H18 H 0.9151 0.5378 -0.0904 0.115 Uiso 1 1 calc R . .
C19 C 0.86921(13) 0.58674(10) 0.1174(4) 0.0674(7) Uani 1 1 d . . .
H19 H 0.8622 0.6171 0.0324 0.081 Uiso 1 1 calc R . .
C20 C 0.85593(11) 0.79078(8) 0.1471(3) 0.0518(5) Uani 1 1 d . . .
H20A H 0.8865 0.7828 0.0347 0.062 Uiso 1 1 calc R . .
H20B H 0.8124 0.7719 0.1247 0.062 Uiso 1 1 calc R . .
C21 C 0.81332(11) 0.87606(9) 0.0181(3) 0.0557(5) Uani 1 1 d . . .
C22 C 0.80956(11) 0.93678(9) 0.0538(4) 0.0572(6) Uani 1 1 d . . .
C23 C 0.81529(13) 0.95898(10) 0.2448(4) 0.0725(7) Uani 1 1 d . . .
H23 H 0.8231 0.9356 0.3546 0.087 Uiso 1 1 calc R . .
C24 C 0.80947(15) 1.01573(11) 0.2748(6) 0.0940(9) Uani 1 1 d . . .
H24 H 0.8119 1.0305 0.4047 0.113 Uiso 1 1 calc R . .
C25 C 0.80023(17) 1.04979(12) 0.1134(7) 0.1043(11) Uani 1 1 d . . .
H25 H 0.7965 1.0880 0.1340 0.125 Uiso 1 1 calc R . .
C26 C 0.79631(17) 1.02922(13) -0.0777(6) 0.1047(11) Uani 1 1 d . . .
H26 H 0.7919 1.0533 -0.1870 0.126 Uiso 1 1 calc R . .
C27 C 0.79895(14) 0.97164(12) -0.1094(5) 0.0881(9) Uani 1 1 d . . .
H27 H 0.7936 0.9570 -0.2386 0.106 Uiso 1 1 calc R . .
C28 C 0.95587(11) 0.80367(8) 0.3654(3) 0.0481(5) Uani 1 1 d . . .
C29 C 1.01751(12) 0.86864(11) 0.5877(4) 0.0731(7) Uani 1 1 d . . .
C30 C 1.08047(14) 0.83336(16) 0.6152(6) 0.1220(13) Uani 1 1 d . . .
H30A H 1.0705 0.8037 0.7081 0.183 Uiso 1 1 calc R . .
H30B H 1.1173 0.8558 0.6678 0.183 Uiso 1 1 calc R . .
H30C H 1.0939 0.8179 0.4872 0.183 Uiso 1 1 calc R . .
C31 C 0.99493(17) 0.89416(15) 0.7854(5) 0.1169(13) Uani 1 1 d . . .
H31A H 0.9518 0.9130 0.7668 0.175 Uiso 1 1 calc R . .
H31B H 1.0291 0.9203 0.8303 0.175 Uiso 1 1 calc R . .
H31C H 0.9896 0.8654 0.8849 0.175 Uiso 1 1 calc R . .
C32 C 1.02521(19) 0.91288(13) 0.4274(6) 0.1234(13) Uani 1 1 d . . .
H32A H 1.0413 0.8961 0.3044 0.185 Uiso 1 1 calc R . .
H32B H 1.0578 0.9404 0.4719 0.185 Uiso 1 1 calc R . .
H32C H 0.9814 0.9303 0.4038 0.185 Uiso 1 1 calc R . .
Cl1 Cl 1.14719(4) 0.62573(4) 0.79315(19) 0.1359(4) Uani 1 1 d . . .
N1 N 0.83186(8) 0.68736(6) 0.4135(2) 0.0439(4) Uani 1 1 d . . .
O1 O 0.79392(7) 0.69215(6) 0.8384(2) 0.0608(4) Uani 1 1 d . . .
O2 O 0.69729(7) 0.73328(6) 0.7311(2) 0.0600(4) Uani 1 1 d . . .
O3 O 0.99948(8) 0.80264(7) 0.2361(2) 0.0670(4) Uani 1 1 d . . .
O4 O 0.95849(7) 0.83235(6) 0.5363(2) 0.0543(4) Uani 1 1 d . . .
O5 O 0.84548(8) 0.84983(5) 0.1676(2) 0.0573(4) Uani 1 1 d . . .
O6 O 0.79037(11) 0.85174(8) -0.1254(3) 0.0917(6) Uani 1 1 d . . .
O7 O 0.74660(8) 0.62672(6) 0.4568(3) 0.0708(5) Uani 1 1 d . . .

loop_
_atom_site_aniso_label
_atom_site_aniso_U_11
_atom_site_aniso_U_22
_atom_site_aniso_U_33
_atom_site_aniso_U_23
_atom_site_aniso_U_13
_atom_site_aniso_U_12
C1 0.0666(16) 0.0690(16) 0.107(2) -0.0011(17) -0.0275(18) 0.0125(13)
C2 0.0739(17) 0.0909(19) 0.0708(18) 0.0030(15) -0.0168(15) 0.0148(14)
C3 0.0600(13) 0.0715(14) 0.0600(15) 0.0019(13) -0.0039(12) 0.0097(11)
C4 0.0485(11) 0.0391(10) 0.0551(13) -0.0035(10) 0.0006(10) 0.0024(8)
C5 0.0608(14) 0.0633(14) 0.0745(16) 0.0030(13) 0.0112(13) 0.0114(11)
C6 0.0488(14) 0.0698(16) 0.124(3) 0.0000(18) 0.0067(16) 0.0121(11)
C7 0.0481(10) 0.0412(10) 0.0432(11) -0.0046(9) 0.0026(9) -0.0008(8)
C8 0.0481(10) 0.0380(9) 0.0418(11) -0.0015(9) -0.0003(9) -0.0004(8)
C9 0.0507(11) 0.0375(10) 0.0475(12) -0.0041(9) 0.0000(10) -0.0009(8)
C10 0.0446(10) 0.0388(10) 0.0472(12) -0.0030(9) -0.0022(9) 0.0015(8)
C11 0.0462(11) 0.0398(10) 0.0555(13) -0.0049(10) 0.0008(10) -0.0043(9)
C12 0.0604(14) 0.108(2) 0.0696(16) -0.0111(16) 0.0191(13) -0.0055(14)
C13 0.0540(12) 0.0417(11) 0.0568(13) -0.0023(10) -0.0052(11) -0.0020(9)
C14 0.0555(12) 0.0387(10) 0.0630(14) -0.0030(10) -0.0043(11) 0.0012(9)
C15 0.112(2) 0.0573(14) 0.0832(19) 0.0090(15) -0.0005(18) 0.0148(14)
C16 0.145(3) 0.0575(17) 0.146(4) 0.021(2) 0.012(3) 0.0389(18)
C17 0.124(3) 0.0623(18) 0.160(4) -0.020(2) 0.019(3) 0.0339(18)
C18 0.108(2) 0.083(2) 0.098(2) -0.027(2) 0.018(2) 0.0154(17)
C19 0.0775(16) 0.0552(13) 0.0695(17) -0.0050(13) 0.0015(13) 0.0078(11)
C20 0.0642(13) 0.0438(11) 0.0474(12) -0.0015(10) -0.0051(11) -0.0010(9)
C21 0.0567(12) 0.0675(14) 0.0428(12) 0.0015(12) 0.0035(10) 0.0155(11)
C22 0.0532(12) 0.0563(12) 0.0621(15) 0.0106(12) 0.0042(12) 0.0164(10)
C23 0.0851(17) 0.0533(13) 0.0791(19) -0.0003(14) -0.0080(15) 0.0050(12)
C24 0.103(2) 0.0584(16) 0.120(3) -0.0137(18) -0.009(2) 0.0058(15)
C25 0.098(2) 0.0563(17) 0.158(4) 0.013(2) -0.003(3) 0.0129(15)
C26 0.109(2) 0.082(2) 0.123(3) 0.048(2) 0.006(2) 0.0334(18)
C27 0.0940(19) 0.0871(19) 0.083(2) 0.0271(16) 0.0078(17) 0.0367(16)
C28 0.0548(12) 0.0410(10) 0.0485(12) 0.0019(10) -0.0002(11) -0.0024(9)
C29 0.0641(15) 0.0811(17) 0.0742(17) -0.0161(15) 0.0005(13) -0.0300(13)
C30 0.0658(18) 0.167(3) 0.133(3) -0.034(3) -0.0287(19) -0.006(2)
C31 0.110(2) 0.141(3) 0.100(2) -0.061(2) 0.017(2) -0.061(2)
C32 0.155(3) 0.091(2) 0.124(3) 0.001(2) 0.008(3) -0.071(2)
Cl1 0.0873(5) 0.1426(8) 0.1779(10) 0.0058(7) -0.0592(6) 0.0350(5)
N1 0.0456(9) 0.0367(8) 0.0495(10) -0.0060(8) 0.0009(8) 0.0002(7)
O1 0.0627(9) 0.0620(9) 0.0578(9) 0.0083(8) 0.0044(8) 0.0085(8)
O2 0.0463(8) 0.0709(10) 0.0628(10) -0.0072(8) 0.0067(8) 0.0037(7)
O3 0.0638(9) 0.0750(11) 0.0621(10) -0.0056(9) 0.0167(9) -0.0122(8)
O4 0.0516(8) 0.0577(8) 0.0535(9) -0.0085(8) 0.0011(7) -0.0159(6)
O5 0.0760(9) 0.0413(7) 0.0545(9) 0.0039(7) -0.0153(8) 0.0011(7)
O6 0.1291(16) 0.0899(12) 0.0561(11) -0.0194(10) -0.0281(11) 0.0433(11)
O7 0.0563(9) 0.0495(8) 0.1067(14) -0.0140(9) 0.0123(10) -0.0105(7)

loop_
_atom_type_symbol
_atom_type_description
_atom_type_scat_dispersion_real
_atom_type_scat_dispersion_imag
_atom_type_scat_source
C C 0.0033 0.0016 'International Tables Vol C Tables 4.2.6.8 and 6.1.1.4'
H H 0.0000 0.0000 'International Tables Vol C Tables 4.2.6.8 and 6.1.1.4'
N N 0.0061 0.0033 'International Tables Vol C Tables 4.2.6.8 and 6.1.1.4'
O O 0.0106 0.0060 'International Tables Vol C Tables 4.2.6.8 and 6.1.1.4'
Cl Cl 0.1484 0.1585 'International Tables Vol C Tables 4.2.6.8 and 6.1.1.4'

loop_
_geom_angle_atom_site_label_1
_geom_angle_atom_site_label_2
_geom_angle_atom_site_label_3
_geom_angle
_geom_angle_site_symmetry_1
_geom_angle_site_symmetry_3
_geom_angle_publ_flag
C2 C1 C6 121.3(2) . . ?
C2 C1 Cl1 119.6(3) . . ?
C6 C1 Cl1 119.1(2) . . ?
C1 C2 C3 119.6(3) . . ?
C1 C2 H2 120.2 . . ?
C3 C2 H2 120.2 . . ?
C4 C3 C2 121.1(2) . . ?
C4 C3 H3 119.5 . . ?
C2 C3 H3 119.5 . . ?
C3 C4 C5 118.1(2) . . ?
C3 C4 C7 122.82(19) . . ?
C5 C4 C7 119.1(2) . . ?
C4 C5 C6 121.0(3) . . ?
C4 C5 H5 119.5 . . ?
C6 C5 H5 119.5 . . ?
C1 C6 C5 118.9(3) . . ?
C1 C6 H6 120.5 . . ?
C5 C6 H6 120.5 . . ?
N1 C7 C4 114.00(16) . . ?
N1 C7 C8 101.30(14) . . ?
C4 C7 C8 114.74(15) . . ?
N1 C7 H7 108.8 . . ?
C4 C7 H7 108.8 . . ?
C8 C7 H7 108.8 . . ?
C9 C8 C28 114.99(16) . . ?
C9 C8 C20 111.25(15) . . ?
C28 C8 C20 106.45(16) . . ?
C9 C8 C7 103.34(15) . . ?
C28 C8 C7 112.46(15) . . ?
C20 C8 C7 108.26(15) . . ?
C8 C9 C10 104.29(15) . . ?
C8 C9 H9A 110.9 . . ?
C10 C9 H9A 110.9 . . ?
C8 C9 H9B 110.9 . . ?
C10 C9 H9B 110.9 . . ?
H9A C9 H9B 108.9 . . ?
N1 C10 C11 112.75(15) . . ?
N1 C10 C9 102.67(14) . . ?
C11 C10 C9 110.19(16) . . ?
N1 C10 H10 110.3 . . ?
C11 C10 H10 110.3 . . ?
C9 C10 H10 110.3 . . ?
O1 C11 O2 124.5(2) . . ?
O1 C11 C10 124.97(18) . . ?
O2 C11 C10 110.44(18) . . ?
O2 C12 H12A 109.5 . . ?
O2 C12 H12B 109.5 . . ?
H12A C12 H12B 109.5 . . ?
O2 C12 H12C 109.5 . . ?
H12A C12 H12C 109.5 . . ?
H12B C12 H12C 109.5 . . ?
O7 C13 N1 119.64(18) . . ?
O7 C13 C14 120.12(18) . . ?
N1 C13 C14 120.20(18) . . ?
C19 C14 C15 119.6(2) . . ?
C19 C14 C13 123.58(19) . . ?
C15 C14 C13 116.5(2) . . ?
C14 C15 C16 119.6(3) . . ?
C14 C15 H15 120.2 . . ?
C16 C15 H15 120.2 . . ?
C17 C16 C15 120.9(3) . . ?
C17 C16 H16 119.6 . . ?
C15 C16 H16 119.6 . . ?
C16 C17 C18 119.8(3) . . ?
C16 C17 H17 120.1 . . ?
C18 C17 H17 120.1 . . ?
C17 C18 C19 119.7(3) . . ?
C17 C18 H18 120.2 . . ?
C19 C18 H18 120.2 . . ?
C14 C19 C18 120.5(3) . . ?
C14 C19 H19 119.7 . . ?
C18 C19 H19 119.7 . . ?
O5 C20 C8 105.36(15) . . ?
O5 C20 H20A 110.7 . . ?
C8 C20 H20A 110.7 . . ?
O5 C20 H20B 110.7 . . ?
C8 C20 H20B 110.7 . . ?
H20A C20 H20B 108.8 . . ?
O6 C21 O5 122.2(2) . . ?
O6 C21 C22 126.0(2) . . ?
O5 C21 C22 111.8(2) . . ?
C23 C22 C27 119.7(2) . . ?
C23 C22 C21 121.6(2) . . ?
C27 C22 C21 118.7(2) . . ?
C22 C23 C24 120.5(3) . . ?
C22 C23 H23 119.8 . . ?
C24 C23 H23 119.8 . . ?
C25 C24 C23 119.5(3) . . ?
C25 C24 H24 120.3 . . ?
C23 C24 H24 120.3 . . ?
C26 C25 C24 121.4(3) . . ?
C26 C25 H25 119.3 . . ?
C24 C25 H25 119.3 . . ?
C25 C26 C27 119.8(3) . . ?
C25 C26 H26 120.1 . . ?
C27 C26 H26 120.1 . . ?
C22 C27 C26 119.1(3) . . ?
C22 C27 H27 120.4 . . ?
C26 C27 H27 120.4 . . ?
O3 C28 O4 126.17(18) . . ?
O3 C28 C8 122.48(19) . . ?
O4 C28 C8 111.33(17) . . ?
O4 C29 C30 109.1(2) . . ?
O4 C29 C31 102.3(2) . . ?
C30 C29 C31 111.2(3) . . ?
O4 C29 C32 109.2(2) . . ?
C30 C29 C32 113.7(3) . . ?
C31 C29 C32 110.6(3) . . ?
C29 C30 H30A 109.5 . . ?
C29 C30 H30B 109.5 . . ?
H30A C30 H30B 109.5 . . ?
C29 C30 H30C 109.5 . . ?
H30A C30 H30C 109.5 . . ?
H30B C30 H30C 109.5 . . ?
C29 C31 H31A 109.5 . . ?
C29 C31 H31B 109.5 . . ?
H31A C31 H31B 109.5 . . ?
C29 C31 H31C 109.5 . . ?
H31A C31 H31C 109.5 . . ?
H31B C31 H31C 109.5 . . ?
C29 C32 H32A 109.5 . . ?
C29 C32 H32B 109.5 . . ?
H32A C32 H32B 109.5 . . ?
C29 C32 H32C 109.5 . . ?
H32A C32 H32C 109.5 . . ?
H32B C32 H32C 109.5 . . ?
C13 N1 C10 117.94(16) . . ?
C13 N1 C7 127.72(16) . . ?
C10 N1 C7 114.16(14) . . ?
C11 O2 C12 116.67(18) . . ?
C28 O4 C29 122.17(17) . . ?
C21 O5 C20 117.60(17) . . ?

loop_
_geom_bond_atom_site_label_1
_geom_bond_atom_site_label_2
_geom_bond_distance
_geom_bond_site_symmetry_2
_geom_bond_publ_flag
C1 C2 1.359(4) . ?
C1 C6 1.363(4) . ?
C1 Cl1 1.742(3) . ?
C2 C3 1.376(3) . ?
C2 H2 0.9300 . ?
C3 C4 1.376(3) . ?
C3 H3 0.9300 . ?
C4 C5 1.386(3) . ?
C4 C7 1.513(3) . ?
C5 C6 1.383(3) . ?
C5 H5 0.9300 . ?
C6 H6 0.9300 . ?
C7 N1 1.474(2) . ?
C7 C8 1.570(2) . ?
C7 H7 0.9800 . ?
C8 C9 1.520(3) . ?
C8 C28 1.519(3) . ?
C8 C20 1.523(3) . ?
C9 C10 1.528(2) . ?
C9 H9A 0.9700 . ?
C9 H9B 0.9700 . ?
C10 N1 1.465(2) . ?
C10 C11 1.509(3) . ?
C10 H10 0.9800 . ?
C11 O1 1.201(2) . ?
C11 O2 1.323(2) . ?
C12 O2 1.446(3) . ?
C12 H12A 0.9600 . ?
C12 H12B 0.9600 . ?
C12 H12C 0.9600 . ?
C13 O7 1.222(2) . ?
C13 N1 1.347(2) . ?
C13 C14 1.496(3) . ?
C14 C19 1.362(3) . ?
C14 C15 1.377(3) . ?
C15 C16 1.374(4) . ?
C15 H15 0.9300 . ?
C16 C17 1.357(5) . ?
C16 H16 0.9300 . ?
C17 C18 1.369(5) . ?
C17 H17 0.9300 . ?
C18 C19 1.381(3) . ?
C18 H18 0.9300 . ?
C19 H19 0.9300 . ?
C20 O5 1.438(2) . ?
C20 H20A 0.9700 . ?
C20 H20B 0.9700 . ?
C21 O6 1.200(3) . ?
C21 O5 1.328(2) . ?
C21 C22 1.478(3) . ?
C22 C23 1.376(3) . ?
C22 C27 1.381(3) . ?
C23 C24 1.381(3) . ?
C23 H23 0.9300 . ?
C24 C25 1.357(4) . ?
C24 H24 0.9300 . ?
C25 C26 1.359(5) . ?
C25 H25 0.9300 . ?
C26 C27 1.399(4) . ?
C26 H26 0.9300 . ?
C27 H27 0.9300 . ?
C28 O3 1.203(2) . ?
C28 O4 1.324(2) . ?
C29 O4 1.478(2) . ?
C29 C30 1.497(4) . ?
C29 C31 1.509(4) . ?
C29 C32 1.508(4) . ?
C30 H30A 0.9600 . ?
C30 H30B 0.9600 . ?
C30 H30C 0.9600 . ?
C31 H31A 0.9600 . ?
C31 H31B 0.9600 . ?
C31 H31C 0.9600 . ?
C32 H32A 0.9600 . ?
C32 H32B 0.9600 . ?
C32 H32C 0.9600 . ?

loop_
_cod_related_entry_id
_cod_related_entry_database
_cod_related_entry_code
1 ChemSpider 30653290
